data_1512304
loop_
_publ_author_name
'Matano, Yoshihiro'
'Hayashi, Yukiko'
'Suda, Kayo'
'Kimura, Yoshifumi'
'Imahori, Hiroshi'

_publ_section_title
;
 Synthesis of 2-Alkenyl- and 2-Alkynyl-benzo[b]phospholes by Using
 Palladium-Catalyzed Cross-Coupling Reactions.
;
_journal_issue 17
_journal_name_full 'Organic letters'
_journal_page_first 4458
_journal_page_last 4461
_journal_paper_doi 10.1021/ol401994e
_journal_volume 15
_journal_year 2013
_chemical_formula_moiety 'C26 H19 O P'
_chemical_formula_sum 'C26 H19 O P'
_chemical_formula_weight 378.38
_chemical_name_systematic
; 
 ? 
;
_space_group_IT_number 14
_symmetry_cell_setting monoclinic
_symmetry_Int_Tables_number 14
_symmetry_space_group_name_Hall '-P 2ybc'
_symmetry_space_group_name_H-M 'P 1 21/c 1'
_atom_sites_solution_hydrogens geom
_atom_sites_solution_primary direct
_atom_sites_solution_secondary difmap
_audit_creation_method SHELXL-97
_cell_angle_alpha 90.00
_cell_angle_beta 94.065(3)
_cell_angle_gamma 90.00
_cell_formula_units_Z 4
_cell_length_a 8.3951(13)
_cell_length_b 8.9874(13)
_cell_length_c 25.691(4)
_cell_measurement_reflns_used 6218
_cell_measurement_temperature 143(2)
_cell_measurement_theta_max 27.50
_cell_measurement_theta_min 3.18
_cell_volume 1933.5(5)
_computing_cell_refinement CrystalClear
_computing_data_collection 'CrystalClear (Rigaku/MSC Inc., 2006)'
_computing_data_reduction CrystalClear
_computing_molecular_graphics 'CrystalStructure 4.0 (Rigaku, 2010)'
_computing_publication_material 'CrystalStructure 4.0 (Rigaku, 2010)'
_computing_structure_refinement 'SHELXL97 (Sheldrick, 2008)'
_computing_structure_solution 'Il Milione (Burla, et al., 2007)'
_diffrn_ambient_temperature 143(2)
_diffrn_detector_area_resol_mean 14.629
_diffrn_measured_fraction_theta_full 0.998
_diffrn_measured_fraction_theta_max 0.998
_diffrn_measurement_device_type 'Rigaku Saturn70'
_diffrn_measurement_method \w
_diffrn_radiation_monochromator graphite
_diffrn_radiation_source 'fine-focus sealed tube'
_diffrn_radiation_type MoK\a
_diffrn_radiation_wavelength 0.71070
_diffrn_reflns_av_R_equivalents 0.0218
_diffrn_reflns_av_sigmaI/netI 0.0162
_diffrn_reflns_limit_h_max 10
_diffrn_reflns_limit_h_min -10
_diffrn_reflns_limit_k_max 11
_diffrn_reflns_limit_k_min -11
_diffrn_reflns_limit_l_max 33
_diffrn_reflns_limit_l_min -33
_diffrn_reflns_number 22777
_diffrn_reflns_theta_full 27.49
_diffrn_reflns_theta_max 27.49
_diffrn_reflns_theta_min 3.18
_exptl_absorpt_coefficient_mu 0.156
_exptl_absorpt_correction_T_max 0.9770
_exptl_absorpt_correction_T_min 0.9475
_exptl_absorpt_correction_type multi-scan
_exptl_absorpt_process_details 'REQAB (Rigaku, 1998)'
_exptl_crystal_colour yellow
_exptl_crystal_density_diffrn 1.300
_exptl_crystal_density_method 'not measured'
_exptl_crystal_description prism
_exptl_crystal_F_000 792
_exptl_crystal_size_max 0.35
_exptl_crystal_size_mid 0.20
_exptl_crystal_size_min 0.15
_refine_diff_density_max 0.426
_refine_diff_density_min -0.343
_refine_diff_density_rms 0.043
_refine_ls_extinction_method none
_refine_ls_goodness_of_fit_ref 1.090
_refine_ls_hydrogen_treatment constr
_refine_ls_matrix_type full
_refine_ls_number_parameters 253
_refine_ls_number_reflns 4418
_refine_ls_number_restraints 0
_refine_ls_restrained_S_all 1.090
_refine_ls_R_factor_all 0.0383
_refine_ls_R_factor_gt 0.0368
_refine_ls_shift/su_max 0.001
_refine_ls_shift/su_mean 0.000
_refine_ls_structure_factor_coef Fsqd
_refine_ls_weighting_details 'calc w=1/[\s^2^(Fo^2^)+(0.0420P)^2^+0.8000P] where P=(Fo^2^+2Fc^2^)/3'
_refine_ls_weighting_scheme calc
_refine_ls_wR_factor_gt 0.0917
_refine_ls_wR_factor_ref 0.0929
_reflns_number_gt 4265
_reflns_number_total 4418
_reflns_threshold_expression >2sigma(I)
_cod_data_source_file ol401994e_si_001.cif
_cod_data_source_block shelxl_2d
_cod_database_code 1512304

loop_
_symmetry_equiv_pos_as_xyz
'x, y, z'
'-x, y+1/2, -z+1/2'
'-x, -y, -z'
'x, -y-1/2, z-1/2'

loop_
_atom_site_label
_atom_site_type_symbol
_atom_site_fract_x
_atom_site_fract_y
_atom_site_fract_z
_atom_site_U_iso_or_equiv
_atom_site_adp_type
_atom_site_occupancy
_atom_site_symmetry_multiplicity
_atom_site_calc_flag
_atom_site_refinement_flags
P1 P 0.60873(3) 0.16520(3) 0.649654(11) 0.01903(9) Uani 1 1 d .
O1 O 0.49406(10) 0.27544(10) 0.66853(3) 0.02558(19) Uani 1 1 d .
C1 C 0.62447(13) 0.14447(14) 0.57959(4) 0.0214(2) Uani 1 1 d .
C2 C 0.60576(14) -0.00073(14) 0.56661(4) 0.0236(2) Uani 1 1 d .
H2 H 0.6142 -0.0352 0.5320 0.028 Uiso 1 1 calc R
C3 C 0.57167(13) -0.10157(13) 0.60921(5) 0.0220(2) Uani 1 1 d .
C4 C 0.56472(13) -0.02957(13) 0.65766(5) 0.0212(2) Uani 1 1 d .
C5 C 0.52875(15) -0.10827(14) 0.70153(5) 0.0256(2) Uani 1 1 d .
H5 H 0.5230 -0.0592 0.7341 0.031 Uiso 1 1 calc R
C6 C 0.50095(16) -0.26143(15) 0.69719(5) 0.0302(3) Uani 1 1 d .
H6 H 0.4753 -0.3165 0.7270 0.036 Uiso 1 1 calc R
C7 C 0.51044(16) -0.33344(14) 0.64994(6) 0.0302(3) Uani 1 1 d .
H7 H 0.4924 -0.4377 0.6477 0.036 Uiso 1 1 calc R
C8 C 0.54626(15) -0.25434(14) 0.60569(5) 0.0261(3) Uani 1 1 d .
H8 H 0.5533 -0.3042 0.5733 0.031 Uiso 1 1 calc R
C9 C 0.66808(14) 0.26383(14) 0.54568(5) 0.0238(2) Uani 1 1 d .
H9 H 0.6611 0.2463 0.5091 0.029 Uiso 1 1 calc R
C10 C 0.71789(14) 0.39793(14) 0.56295(5) 0.0242(2) Uani 1 1 d .
H10 H 0.7158 0.4166 0.5993 0.029 Uiso 1 1 calc R
C11 C 0.77531(14) 0.51820(14) 0.53066(5) 0.0235(2) Uani 1 1 d .
C12 C 0.71612(15) 0.53650(14) 0.47954(5) 0.0263(3) Uani 1 1 d .
H12 H 0.6366 0.4700 0.4653 0.032 Uiso 1 1 calc R
C13 C 0.77090(17) 0.65151(15) 0.44796(5) 0.0301(3) Uani 1 1 d .
H13 H 0.7288 0.6615 0.4128 0.036 Uiso 1 1 calc R
C14 C 0.88441(16) 0.74827(15) 0.46802(5) 0.0312(3) Uani 1 1 d .
H14 H 0.9213 0.8252 0.4465 0.037 Uiso 1 1 calc R
C15 C 0.94813(15) 0.73586(14) 0.52041(5) 0.0274(3) Uani 1 1 d .
C16 C 0.89420(14) 0.61985(14) 0.55242(5) 0.0246(2) Uani 1 1 d .
C17 C 0.96298(16) 0.60831(17) 0.60431(5) 0.0323(3) Uani 1 1 d .
H17 H 0.9291 0.5310 0.6262 0.039 Uiso 1 1 calc R
C18 C 1.07751(17) 0.70660(19) 0.62345(6) 0.0391(3) Uani 1 1 d .
H18 H 1.1212 0.6975 0.6584 0.047 Uiso 1 1 calc R
C19 C 1.13060(17) 0.82085(17) 0.59155(7) 0.0390(3) Uani 1 1 d .
H19 H 1.2108 0.8880 0.6049 0.047 Uiso 1 1 calc R
C20 C 1.06731(16) 0.83537(15) 0.54153(6) 0.0343(3) Uani 1 1 d .
H20 H 1.1035 0.9134 0.5204 0.041 Uiso 1 1 calc R
C21 C 0.81074(14) 0.19929(14) 0.67573(4) 0.0221(2) Uani 1 1 d .
C22 C 0.83954(17) 0.31680(17) 0.71043(5) 0.0346(3) Uani 1 1 d .
H22 H 0.7530 0.3724 0.7223 0.042 Uiso 1 1 calc R
C23 C 0.99618(19) 0.3525(2) 0.72766(6) 0.0463(4) Uani 1 1 d .
H23 H 1.0161 0.4315 0.7518 0.056 Uiso 1 1 calc R
C24 C 1.12238(17) 0.2734(2) 0.70978(6) 0.0413(4) Uani 1 1 d .
H24 H 1.2289 0.2996 0.7211 0.050 Uiso 1 1 calc R
C25 C 1.09408(16) 0.15660(18) 0.67558(6) 0.0352(3) Uani 1 1 d .
H25 H 1.1812 0.1021 0.6635 0.042 Uiso 1 1 calc R
C26 C 0.93887(15) 0.11826(15) 0.65868(5) 0.0277(3) Uani 1 1 d .
H26 H 0.9198 0.0368 0.6355 0.033 Uiso 1 1 calc R

loop_
_atom_site_aniso_label
_atom_site_aniso_U_11
_atom_site_aniso_U_22
_atom_site_aniso_U_33
_atom_site_aniso_U_23
_atom_site_aniso_U_13
_atom_site_aniso_U_12
P1 0.01836(15) 0.01912(16) 0.01987(15) -0.00066(10) 0.00326(10) -0.00091(10)
O1 0.0245(4) 0.0236(4) 0.0294(4) -0.0017(3) 0.0073(3) 0.0023(3)
C1 0.0180(5) 0.0264(6) 0.0198(5) 0.0003(4) 0.0011(4) -0.0003(4)
C2 0.0225(5) 0.0282(6) 0.0199(5) -0.0026(4) 0.0008(4) -0.0007(5)
C3 0.0174(5) 0.0237(6) 0.0248(6) -0.0026(4) 0.0006(4) -0.0001(4)
C4 0.0186(5) 0.0203(5) 0.0247(5) -0.0007(4) 0.0020(4) -0.0002(4)
C5 0.0274(6) 0.0243(6) 0.0253(6) -0.0002(5) 0.0038(5) -0.0010(5)
C6 0.0340(7) 0.0249(6) 0.0322(6) 0.0066(5) 0.0051(5) -0.0015(5)
C7 0.0295(6) 0.0198(6) 0.0411(7) -0.0007(5) 0.0024(5) -0.0004(5)
C8 0.0242(6) 0.0233(6) 0.0305(6) -0.0051(5) 0.0009(5) 0.0006(5)
C9 0.0218(5) 0.0281(6) 0.0217(5) 0.0022(5) 0.0028(4) 0.0009(5)
C10 0.0221(5) 0.0281(6) 0.0227(5) 0.0015(5) 0.0041(4) 0.0004(5)
C11 0.0221(5) 0.0233(6) 0.0256(6) 0.0003(5) 0.0054(4) 0.0013(4)
C12 0.0260(6) 0.0248(6) 0.0280(6) 0.0004(5) 0.0018(5) -0.0011(5)
C13 0.0364(7) 0.0284(7) 0.0260(6) 0.0046(5) 0.0043(5) 0.0030(5)
C14 0.0353(7) 0.0231(6) 0.0364(7) 0.0052(5) 0.0112(5) 0.0016(5)
C15 0.0234(6) 0.0218(6) 0.0380(7) -0.0024(5) 0.0092(5) 0.0023(5)
C16 0.0211(5) 0.0242(6) 0.0290(6) -0.0027(5) 0.0057(4) 0.0021(5)
C17 0.0278(6) 0.0377(7) 0.0313(7) -0.0031(6) 0.0025(5) -0.0014(6)
C18 0.0299(7) 0.0475(9) 0.0391(8) -0.0120(7) -0.0026(6) 0.0005(6)
C19 0.0248(6) 0.0339(7) 0.0585(9) -0.0172(7) 0.0042(6) -0.0033(5)
C20 0.0265(6) 0.0239(6) 0.0537(9) -0.0058(6) 0.0115(6) -0.0012(5)
C21 0.0209(5) 0.0260(6) 0.0194(5) 0.0017(4) 0.0023(4) -0.0033(4)
C22 0.0290(7) 0.0439(8) 0.0313(7) -0.0143(6) 0.0048(5) -0.0042(6)
C23 0.0373(8) 0.0608(10) 0.0401(8) -0.0230(7) -0.0017(6) -0.0126(7)
C24 0.0254(6) 0.0623(10) 0.0355(7) -0.0051(7) -0.0037(5) -0.0108(7)
C25 0.0218(6) 0.0478(8) 0.0360(7) -0.0006(6) 0.0017(5) 0.0015(6)
C26 0.0238(6) 0.0302(6) 0.0289(6) -0.0023(5) 0.0012(5) 0.0003(5)

loop_
_atom_type_symbol
_atom_type_description
_atom_type_scat_dispersion_real
_atom_type_scat_dispersion_imag
_atom_type_scat_source
C C 0.0033 0.0016 'International Tables Vol C Tables 4.2.6.8 and 6.1.1.4'
H H 0.0000 0.0000 'International Tables Vol C Tables 4.2.6.8 and 6.1.1.4'
O O 0.0106 0.0060 'International Tables Vol C Tables 4.2.6.8 and 6.1.1.4'
P P 0.1023 0.0942 'International Tables Vol C Tables 4.2.6.8 and 6.1.1.4'

loop_
_geom_angle_atom_site_label_1
_geom_angle_atom_site_label_2
_geom_angle_atom_site_label_3
_geom_angle
O1 P1 C4 117.84(5)
O1 P1 C21 112.27(6)
C4 P1 C21 108.49(5)
O1 P1 C1 118.95(5)
C4 P1 C1 92.47(5)
C21 P1 C1 104.58(5)
C2 C1 C9 126.67(11)
C2 C1 P1 109.05(9)
C9 C1 P1 123.93(9)
C1 C2 C3 115.97(11)
C1 C2 H2 122.0
C3 C2 H2 122.0
C8 C3 C4 119.69(11)
C8 C3 C2 126.80(11)
C4 C3 C2 113.50(11)
C5 C4 C3 120.73(11)
C5 C4 P1 130.39(9)
C3 C4 P1 108.88(9)
C4 C5 C6 118.90(12)
C4 C5 H5 120.6
C6 C5 H5 120.6
C7 C6 C5 120.72(12)
C7 C6 H6 119.6
C5 C6 H6 119.6
C6 C7 C8 120.48(12)
C6 C7 H7 119.8
C8 C7 H7 119.8
C3 C8 C7 119.47(12)
C3 C8 H8 120.3
C7 C8 H8 120.3
C10 C9 C1 123.65(11)
C10 C9 H9 118.2
C1 C9 H9 118.2
C9 C10 C11 125.69(11)
C9 C10 H10 117.2
C11 C10 H10 117.2
C12 C11 C16 119.18(11)
C12 C11 C10 121.05(11)
C16 C11 C10 119.77(11)
C11 C12 C13 121.61(12)
C11 C12 H12 119.2
C13 C12 H12 119.2
C14 C13 C12 119.83(12)
C14 C13 H13 120.1
C12 C13 H13 120.1
C13 C14 C15 121.01(12)
C13 C14 H14 119.5
C15 C14 H14 119.5
C14 C15 C20 121.42(12)
C14 C15 C16 119.53(12)
C20 C15 C16 119.03(13)
C17 C16 C15 118.17(12)
C17 C16 C11 122.98(12)
C15 C16 C11 118.84(11)
C18 C17 C16 121.22(14)
C18 C17 H17 119.4
C16 C17 H17 119.4
C17 C18 C19 120.32(14)
C17 C18 H18 119.8
C19 C18 H18 119.8
C20 C19 C18 120.10(13)
C20 C19 H19 120.0
C18 C19 H19 120.0
C19 C20 C15 121.15(14)
C19 C20 H20 119.4
C15 C20 H20 119.4
C22 C21 C26 119.62(12)
C22 C21 P1 118.84(10)
C26 C21 P1 121.33(9)
C21 C22 C23 119.65(13)
C21 C22 H22 120.2
C23 C22 H22 120.2
C24 C23 C22 120.30(14)
C24 C23 H23 119.8
C22 C23 H23 119.8
C25 C24 C23 120.13(13)
C25 C24 H24 119.9
C23 C24 H24 119.9
C24 C25 C26 120.27(13)
C24 C25 H25 119.9
C26 C25 H25 119.9
C25 C26 C21 120.00(12)
C25 C26 H26 120.0
C21 C26 H26 120.0

loop_
_geom_bond_atom_site_label_1
_geom_bond_atom_site_label_2
_geom_bond_distance
P1 O1 1.4866(9)
P1 C4 1.8038(12)
P1 C21 1.8048(12)
P1 C1 1.8238(12)
C1 C2 1.3533(17)
C1 C9 1.4452(17)
C2 C3 1.4648(17)
C2 H2 0.9500
C3 C8 1.3914(17)
C3 C4 1.4077(16)
C4 C5 1.3821(17)
C5 C6 1.3993(18)
C5 H5 0.9500
C6 C7 1.3828(19)
C6 H6 0.9500
C7 C8 1.3917(19)
C7 H7 0.9500
C8 H8 0.9500
C9 C10 1.3409(18)
C9 H9 0.9500
C10 C11 1.4646(17)
C10 H10 0.9500
C11 C12 1.3809(17)
C11 C16 1.4367(17)
C12 C13 1.4110(18)
C12 H12 0.9500
C13 C14 1.364(2)
C13 H13 0.9500
C14 C15 1.4172(19)
C14 H14 0.9500
C15 C20 1.4207(19)
C15 C16 1.4216(18)
C16 C17 1.4185(18)
C17 C18 1.371(2)
C17 H17 0.9500
C18 C19 1.406(2)
C18 H18 0.9500
C19 C20 1.362(2)
C19 H19 0.9500
C20 H20 0.9500
C21 C22 1.3921(18)
C21 C26 1.3950(17)
C22 C23 1.395(2)
C22 H22 0.9500
C23 C24 1.381(2)
C23 H23 0.9500
C24 C25 1.379(2)
C24 H24 0.9500
C25 C26 1.3874(18)
C25 H25 0.9500
C26 H26 0.9500

loop_
_geom_torsion_atom_site_label_1
_geom_torsion_atom_site_label_2
_geom_torsion_atom_site_label_3
_geom_torsion_atom_site_label_4
_geom_torsion
O1 P1 C1 C2 -127.06(9)
C4 P1 C1 C2 -3.15(9)
C21 P1 C1 C2 106.68(9)
O1 P1 C1 C9 59.30(11)
C4 P1 C1 C9 -176.78(10)
C21 P1 C1 C9 -66.96(11)
C9 C1 C2 C3 175.97(11)
P1 C1 C2 C3 2.56(13)
C1 C2 C3 C8 179.33(12)
C1 C2 C3 C4 -0.34(15)
C8 C3 C4 C5 -1.72(17)
C2 C3 C4 C5 177.98(11)
C8 C3 C4 P1 178.21(9)
C2 C3 C4 P1 -2.09(12)
O1 P1 C4 C5 -52.34(13)
C21 P1 C4 C5 76.60(12)
C1 P1 C4 C5 -177.13(12)
O1 P1 C4 C3 127.74(8)
C21 P1 C4 C3 -103.33(9)
C1 P1 C4 C3 2.94(9)
C3 C4 C5 C6 0.69(18)
P1 C4 C5 C6 -179.23(10)
C4 C5 C6 C7 0.50(19)
C5 C6 C7 C8 -0.7(2)
C4 C3 C8 C7 1.54(18)
C2 C3 C8 C7 -178.12(12)
C6 C7 C8 C3 -0.36(19)
C2 C1 C9 C10 -165.15(12)
P1 C1 C9 C10 7.35(17)
C1 C9 C10 C11 174.86(11)
C9 C10 C11 C12 31.80(19)
C9 C10 C11 C16 -148.70(12)
C16 C11 C12 C13 0.76(19)
C10 C11 C12 C13 -179.74(12)
C11 C12 C13 C14 -0.4(2)
C12 C13 C14 C15 -0.4(2)
C13 C14 C15 C20 179.49(12)
C13 C14 C15 C16 0.67(19)
C14 C15 C16 C17 178.56(12)
C20 C15 C16 C17 -0.29(17)
C14 C15 C16 C11 -0.27(17)
C20 C15 C16 C11 -179.12(11)
C12 C11 C16 C17 -179.19(12)
C10 C11 C16 C17 1.30(18)
C12 C11 C16 C15 -0.43(17)
C10 C11 C16 C15 -179.94(11)
C15 C16 C17 C18 0.48(19)
C11 C16 C17 C18 179.25(13)
C16 C17 C18 C19 -0.6(2)
C17 C18 C19 C20 0.6(2)
C18 C19 C20 C15 -0.5(2)
C14 C15 C20 C19 -178.53(13)
C16 C15 C20 C19 0.30(19)
O1 P1 C21 C22 1.63(12)
C4 P1 C21 C22 -130.36(11)
C1 P1 C21 C22 131.94(11)
O1 P1 C21 C26 -173.21(10)
C4 P1 C21 C26 54.80(11)
C1 P1 C21 C26 -42.90(12)
C26 C21 C22 C23 0.2(2)
P1 C21 C22 C23 -174.77(12)
C21 C22 C23 C24 1.1(3)
C22 C23 C24 C25 -1.4(3)
C23 C24 C25 C26 0.4(2)
C24 C25 C26 C21 0.9(2)
C22 C21 C26 C25 -1.1(2)
P1 C21 C26 C25 173.67(11)
